data_4506197
loop_
_publ_author_name
'Eccles, Kevin S.'
'Morrison, Robin E.'
'Stokes, Stephen P.'
'O&#x2019;Mahony, Graham E.'
'Hayes, John A.'
'Kelly, Dawn M.'
'O&#x2019;Boyle, Noel M.'
'F\'abi\'an, L\'aszl\'o'
'Moynihan, Humphrey A.'
'Maguire, Anita R.'
'Lawrence, Simon E.'

_publ_section_title
;
 Utilizing Sulfoxide&#x00B7;&#x00B7;&#x00B7;Iodine Halogen Bonding for
 Cocrystallization
;
_journal_issue 6
_journal_name_full 'Crystal Growth &amp; Design'
_journal_page_first 2969
_journal_paper_doi 10.1021/cg300189v
_journal_volume 12
_journal_year 2012
_chemical_formula_moiety 'C13 H12 O2 S, C6 F4 I2'
_chemical_formula_sum 'C19 H12 F4 I2 O2 S'
_chemical_formula_weight 634.15
_space_group_crystal_system triclinic
_space_group_IT_number 2
_space_group_name_Hall '-P 1'
_space_group_name_H-M_alt 'P -1'
_symmetry_space_group_name_Hall '-P 1'
_symmetry_space_group_name_H-M 'P -1'
_atom_sites_solution_hydrogens geom
_atom_sites_solution_primary direct
_atom_sites_solution_secondary difmap
_cell_angle_alpha 99.470(4)
_cell_angle_beta 98.137(8)
_cell_angle_gamma 94.507(4)
_cell_formula_units_Z 2
_cell_length_a 8.1472(17)
_cell_length_b 8.474(2)
_cell_length_c 15.551(4)
_cell_measurement_reflns_used 9717
_cell_measurement_temperature 296.(2)
_cell_measurement_theta_max 22.9351
_cell_measurement_theta_min 2.4478
_cell_volume 1042.6(4)
_computing_cell_refinement 'SAINT V7.68A (Bruker AXS, 2009)'
_computing_data_collection 'Bruker Instrument Service v2011.8.0.0'
_computing_data_reduction 'SAINT V7.68A (Bruker AXS, 2009)'
_computing_molecular_graphics 'Mercury 2.3 (Macrae et al, 2008)'
_computing_structure_refinement 'SHELXL-97 (Sheldrick, 2008)'
_computing_structure_solution 'SHELXS-97 (Sheldrick, 2008)'
_diffrn_ambient_temperature 296.(2)
_diffrn_detector_area_resol_mean 8.3333
_diffrn_measured_fraction_theta_full 0.986
_diffrn_measured_fraction_theta_max 0.986
_diffrn_measurement_device_type 'Bruker APEX II DUO'
_diffrn_measurement_method '\f & \w  scans'
_diffrn_radiation_monochromator graphite
_diffrn_radiation_source 'fine-focus sealed tube'
_diffrn_radiation_type MoK\a
_diffrn_radiation_wavelength 0.71073
_diffrn_reflns_av_R_equivalents 0.0387
_diffrn_reflns_av_sigmaI/netI 0.0182
_diffrn_reflns_limit_h_max 10
_diffrn_reflns_limit_h_min -10
_diffrn_reflns_limit_k_max 10
_diffrn_reflns_limit_k_min -10
_diffrn_reflns_limit_l_max 19
_diffrn_reflns_limit_l_min -19
_diffrn_reflns_number 47697
_diffrn_reflns_theta_full 26.49
_diffrn_reflns_theta_max 26.49
_diffrn_reflns_theta_min 1.34
_exptl_absorpt_coefficient_mu 3.163
_exptl_absorpt_correction_T_max 0.7454
_exptl_absorpt_correction_T_min 0.6557
_exptl_absorpt_correction_type multi-scan
_exptl_absorpt_process_details 'SADABS V2008/1 (Bruker AXS)'
_exptl_crystal_colour 'clear colourless '
_exptl_crystal_density_diffrn 2.020
_exptl_crystal_density_method 'not measured'
_exptl_crystal_description Needle
_exptl_crystal_F_000 600
_exptl_crystal_size_max 0.410
_exptl_crystal_size_mid 0.110
_exptl_crystal_size_min 0.090
_refine_diff_density_max 1.775
_refine_diff_density_min -1.603
_refine_ls_extinction_method none
_refine_ls_goodness_of_fit_ref 1.032
_refine_ls_hydrogen_treatment constr
_refine_ls_matrix_type full
_refine_ls_number_parameters 254
_refine_ls_number_reflns 4275
_refine_ls_number_restraints 0
_refine_ls_restrained_S_all 1.032
_refine_ls_R_factor_all 0.0466
_refine_ls_R_factor_gt 0.0365
_refine_ls_shift/su_max 0.001
_refine_ls_shift/su_mean 0.000
_refine_ls_structure_factor_coef Fsqd
_refine_ls_weighting_details 'calc w=1/[\s^2^(Fo^2^)+(0.0367P)^2^+2.3673P] where P=(Fo^2^+2Fc^2^)/3'
_refine_ls_weighting_scheme calc
_refine_ls_wR_factor_gt 0.0873
_refine_ls_wR_factor_ref 0.0942
_reflns_number_gt 3514
_reflns_number_total 4275
_reflns_threshold_expression >2sigma(I)
_cod_data_source_file cg300189v_si_002.cif
_cod_data_source_block (+/-)1e
_cod_database_code 4506197

loop_
_space_group_symop_operation_xyz
'x, y, z'
'-x, -y, -z'

loop_
_atom_site_type_symbol
_atom_site_label
_atom_site_fract_x
_atom_site_fract_y
_atom_site_fract_z
_atom_site_U_iso_or_equiv
_atom_site_adp_type
_atom_site_calc_flag
_atom_site_refinement_flags
_atom_site_occupancy
S S1 0.71184(15) 0.12438(15) 0.88895(8) 0.0577(3) Uani d . 1
O O2 0.7947(5) 0.0694(5) 0.8120(3) 0.0845(13) Uani d . 1
C C3 0.7568(6) 0.3392(6) 0.9115(3) 0.0509(10) Uani d . 1
C C4 0.7268(6) 0.4227(6) 0.9920(3) 0.0549(11) Uani d . 1
C C5 0.7665(7) 0.5891(6) 1.0114(4) 0.0693(14) Uani d . 1
H H5 0.7484 0.6473 1.0648 0.083 Uiso calc R 1
C C6 0.8325(8) 0.6660(7) 0.9511(5) 0.0841(18) Uani d . 1
H H6 0.8576 0.7772 0.964 0.101 Uiso calc R 1
C C7 0.8624(8) 0.5833(8) 0.8722(4) 0.0819(18) Uani d . 1
H H7 0.9075 0.6379 0.8323 0.098 Uiso calc R 1
C C8 0.8247(7) 0.4179(7) 0.8524(4) 0.0682(14) Uani d . 1
H H8 0.8452 0.3605 0.7993 0.082 Uiso calc R 1
O O9 0.6609(5) 0.3324(4) 1.0453(2) 0.0679(10) Uani d . 1
C C10 0.6377(9) 0.4103(8) 1.1314(4) 0.0834(18) Uani d . 1
H H10A 0.7435 0.4575 1.1647 0.125 Uiso calc R 1
H H10B 0.5892 0.3327 1.1616 0.125 Uiso calc R 1
H H10C 0.5648 0.4929 1.1256 0.125 Uiso calc R 1
C C11 0.4952(5) 0.1090(5) 0.8462(3) 0.0457(10) Uani d . 1
C C12 0.3850(7) 0.0218(6) 0.8832(3) 0.0638(13) Uani d . 1
H H12 0.4219 -0.0223 0.9325 0.077 Uiso calc R 1
C C13 0.2174(7) -0.0003(7) 0.8467(4) 0.0752(16) Uani d . 1
H H13 0.1416 -0.0596 0.8715 0.09 Uiso calc R 1
C C14 0.1642(7) 0.0648(7) 0.7748(4) 0.0687(14) Uani d . 1
H H14 0.0518 0.0499 0.7507 0.082 Uiso calc R 1
C C15 0.2744(7) 0.1519(7) 0.7374(4) 0.0702(14) Uani d . 1
H H15 0.2371 0.1958 0.6881 0.084 Uiso calc R 1
C C16 0.4409(6) 0.1742(6) 0.7733(3) 0.0581(12) Uani d . 1
H H16 0.5164 0.2333 0.7482 0.07 Uiso calc R 1
C C17 0.9243(7) 0.3648(6) 0.5257(4) 0.0629(13) Uani d . 1
C C18 1.0044(8) 0.4926(7) 0.5862(3) 0.0685(14) Uani d . 1
C C19 1.0779(7) 0.6248(6) 0.5618(4) 0.0656(13) Uani d . 1
I I20 0.81385(6) 0.16401(5) 0.56438(4) 0.09429(18) Uani d . 1
F F21 1.0124(6) 0.4892(5) 0.6732(2) 0.1061(13) Uani d . 1
F F22 1.1552(6) 0.7453(5) 0.6243(3) 0.1066(13) Uani d . 1
C C23 0.5649(6) 0.6266(5) 0.5701(3) 0.0467(10) Uani d . 1
C C24 0.4707(7) 0.4940(6) 0.5829(3) 0.0532(11) Uani d . 1
C C25 0.5933(6) 0.6298(5) 0.4853(3) 0.0517(11) Uani d . 1
I I26 0.65910(4) 0.81515(4) 0.67353(2) 0.05768(12) Uani d . 1
F F27 0.6839(5) 0.7560(4) 0.4675(2) 0.0821(10) Uani d . 1
F F28 0.4373(5) 0.4828(4) 0.66426(18) 0.0861(11) Uani d . 1

loop_
_atom_site_aniso_label
_atom_site_aniso_U_11
_atom_site_aniso_U_22
_atom_site_aniso_U_33
_atom_site_aniso_U_12
_atom_site_aniso_U_13
_atom_site_aniso_U_23
S1 0.0514(7) 0.0539(7) 0.0594(7) 0.0087(5) 0.0035(5) -0.0114(5)
O2 0.052(2) 0.097(3) 0.088(3) 0.0000(19) 0.0205(19) -0.038(2)
C3 0.048(3) 0.054(3) 0.046(2) 0.004(2) -0.0002(19) 0.0008(19)
C4 0.057(3) 0.052(3) 0.048(2) 0.008(2) -0.004(2) -0.004(2)
C5 0.081(4) 0.053(3) 0.064(3) 0.007(3) -0.005(3) -0.004(2)
C6 0.086(4) 0.054(3) 0.101(5) -0.006(3) -0.014(4) 0.010(3)
C7 0.076(4) 0.086(4) 0.082(4) -0.014(3) 0.000(3) 0.031(3)
C8 0.055(3) 0.087(4) 0.057(3) -0.008(3) 0.005(2) 0.007(3)
O9 0.092(3) 0.059(2) 0.0516(18) 0.0109(19) 0.0197(18) -0.0023(16)
C10 0.107(5) 0.086(4) 0.055(3) 0.028(4) 0.019(3) -0.007(3)
C11 0.048(2) 0.043(2) 0.043(2) 0.0025(18) 0.0120(18) -0.0035(17)
C12 0.075(4) 0.067(3) 0.048(3) -0.010(3) 0.011(2) 0.013(2)
C13 0.069(4) 0.083(4) 0.069(3) -0.025(3) 0.024(3) 0.007(3)
C14 0.046(3) 0.078(4) 0.074(3) -0.006(2) 0.010(3) -0.004(3)
C15 0.061(3) 0.081(4) 0.068(3) 0.008(3) 0.005(3) 0.018(3)
C16 0.051(3) 0.064(3) 0.062(3) 0.000(2) 0.013(2) 0.017(2)
C17 0.063(3) 0.056(3) 0.072(3) 0.007(2) 0.012(3) 0.018(2)
C18 0.080(4) 0.075(4) 0.053(3) 0.011(3) 0.014(3) 0.014(3)
C19 0.075(4) 0.052(3) 0.065(3) 0.004(2) 0.006(3) 0.003(2)
I20 0.0834(3) 0.0754(3) 0.1336(4) 0.0016(2) 0.0182(3) 0.0486(3)
F21 0.137(4) 0.124(3) 0.0560(19) -0.009(3) 0.015(2) 0.023(2)
F22 0.136(4) 0.081(2) 0.083(2) -0.020(2) 0.001(2) -0.0144(19)
C23 0.056(3) 0.038(2) 0.044(2) 0.0016(18) 0.0096(19) 0.0018(17)
C24 0.072(3) 0.048(2) 0.041(2) 0.002(2) 0.016(2) 0.0090(18)
C25 0.069(3) 0.038(2) 0.049(2) -0.007(2) 0.017(2) 0.0071(18)
I26 0.0695(2) 0.04763(18) 0.05029(18) -0.00344(14) 0.00945(14) -0.00293(12)
F27 0.124(3) 0.0536(17) 0.0656(18) -0.0303(17) 0.0346(18) 0.0040(14)
F28 0.141(3) 0.0685(19) 0.0464(15) -0.023(2) 0.0345(18) 0.0033(14)

loop_
_atom_type_symbol
_atom_type_description
_atom_type_scat_dispersion_real
_atom_type_scat_dispersion_imag
_atom_type_scat_source
C C 0.0033 0.0016 'International Tables Vol C Tables 4.2.6.8 and 6.1.1.4'
S S 0.1246 0.1234 'International Tables Vol C Tables 4.2.6.8 and 6.1.1.4'
I I -0.4742 1.8119 'International Tables Vol C Tables 4.2.6.8 and 6.1.1.4'
F F 0.0171 0.0103 'International Tables Vol C Tables 4.2.6.8 and 6.1.1.4'
O O 0.0106 0.0060 'International Tables Vol C Tables 4.2.6.8 and 6.1.1.4'
H H 0.0000 0.0000 'International Tables Vol C Tables 4.2.6.8 and 6.1.1.4'

loop_
_geom_angle_atom_site_label_1
_geom_angle_atom_site_label_2
_geom_angle_atom_site_label_3
_geom_angle_site_symmetry_1
_geom_angle_site_symmetry_3
_geom_angle
O2 S1 C11 . . 105.5(2)
O2 S1 C3 . . 105.0(2)
C11 S1 C3 . . 99.6(2)
C8 C3 C4 . . 121.2(5)
C8 C3 S1 . . 120.6(4)
C4 C3 S1 . . 118.2(4)
O9 C4 C5 . . 125.4(4)
O9 C4 C3 . . 116.0(4)
C5 C4 C3 . . 118.6(5)
C6 C5 C4 . . 119.4(5)
C6 C5 H5 . . 120.3
C4 C5 H5 . . 120.3
C5 C6 C7 . . 121.7(6)
C5 C6 H6 . . 119.1
C7 C6 H6 . . 119.1
C6 C7 C8 . . 119.4(6)
C6 C7 H7 . . 120.3
C8 C7 H7 . . 120.3
C3 C8 C7 . . 119.6(5)
C3 C8 H8 . . 120.2
C7 C8 H8 . . 120.2
C4 O9 C10 . . 118.4(4)
O9 C10 H10A . . 109.5
O9 C10 H10B . . 109.5
H10A C10 H10B . . 109.5
O9 C10 H10C . . 109.5
H10A C10 H10C . . 109.5
H10B C10 H10C . . 109.5
C12 C11 C16 . . 120.4(5)
C12 C11 S1 . . 118.9(4)
C16 C11 S1 . . 120.6(3)
C11 C12 C13 . . 119.5(5)
C11 C12 H12 . . 120.2
C13 C12 H12 . . 120.2
C14 C13 C12 . . 119.9(5)
C14 C13 H13 . . 120.0
C12 C13 H13 . . 120.0
C13 C14 C15 . . 120.7(5)
C13 C14 H14 . . 119.6
C15 C14 H14 . . 119.6
C14 C15 C16 . . 119.6(5)
C14 C15 H15 . . 120.2
C16 C15 H15 . . 120.2
C11 C16 C15 . . 119.8(5)
C11 C16 H16 . . 120.1
C15 C16 H16 . . 120.1
C18 C17 C19 . 2_766 116.6(5)
C18 C17 I20 . . 121.5(4)
C19 C17 I20 2_766 . 121.9(4)
F21 C18 C19 . . 118.4(5)
F21 C18 C17 . . 119.5(5)
C19 C18 C17 . . 122.1(5)
F22 C19 C18 . . 119.1(5)
F22 C19 C17 . 2_766 119.7(5)
C18 C19 C17 . 2_766 121.3(5)
C24 C23 C25 . . 116.6(4)
C24 C23 I26 . . 121.8(3)
C25 C23 I26 . . 121.6(3)
F28 C24 C23 . . 119.9(4)
F28 C24 C25 . 2_666 118.1(4)
C23 C24 C25 . 2_666 122.0(4)
F27 C25 C24 . 2_666 118.6(4)
F27 C25 C23 . . 120.1(4)
C24 C25 C23 2_666 . 121.4(4)

loop_
_geom_bond_atom_site_label_1
_geom_bond_atom_site_label_2
_geom_bond_site_symmetry_2
_geom_bond_distance
S1 O2 . 1.483(4)
S1 C11 . 1.783(5)
S1 C3 . 1.794(5)
C3 C8 . 1.372(7)
C3 C4 . 1.397(6)
C4 O9 . 1.354(6)
C4 C5 . 1.394(7)
C5 C6 . 1.372(9)
C5 H5 . 0.93
C6 C7 . 1.373(9)
C6 H6 . 0.93
C7 C8 . 1.384(8)
C7 H7 . 0.93
C8 H8 . 0.93
O9 C10 . 1.437(6)
C10 H10A . 0.96
C10 H10B . 0.96
C10 H10C . 0.96
C11 C12 . 1.366(6)
C11 C16 . 1.375(7)
C12 C13 . 1.388(8)
C12 H12 . 0.93
C13 C14 . 1.359(8)
C13 H13 . 0.93
C14 C15 . 1.369(8)
C14 H14 . 0.93
C15 C16 . 1.378(7)
C15 H15 . 0.93
C16 H16 . 0.93
C17 C18 . 1.365(8)
C17 C19 2_766 1.376(7)
C17 I20 . 2.077(5)
C18 F21 . 1.351(6)
C18 C19 . 1.363(8)
C19 F22 . 1.336(6)
C19 C17 2_766 1.376(7)
C23 C24 . 1.368(6)
C23 C25 . 1.376(6)
C23 I26 . 2.083(4)
C24 F28 . 1.348(5)
C24 C25 2_666 1.374(6)
C25 F27 . 1.340(5)
C25 C24 2_666 1.374(6)

loop_
_geom_torsion_atom_site_label_1
_geom_torsion_atom_site_label_2
_geom_torsion_atom_site_label_3
_geom_torsion_atom_site_label_4
_geom_torsion_site_symmetry_1
_geom_torsion_site_symmetry_4
_geom_torsion
O2 S1 C3 C8 . . 11.5(5)
C11 S1 C3 C8 . . -97.5(4)
O2 S1 C3 C4 . . -166.1(4)
C11 S1 C3 C4 . . 84.9(4)
C8 C3 C4 O9 . . -179.5(5)
S1 C3 C4 O9 . . -1.9(6)
C8 C3 C4 C5 . . 0.3(7)
S1 C3 C4 C5 . . 177.9(4)
O9 C4 C5 C6 . . -179.8(5)
C3 C4 C5 C6 . . 0.4(8)
C4 C5 C6 C7 . . -0.7(9)
C5 C6 C7 C8 . . 0.2(10)
C4 C3 C8 C7 . . -0.8(8)
S1 C3 C8 C7 . . -178.3(4)
C6 C7 C8 C3 . . 0.5(9)
C5 C4 O9 C10 . . -3.8(8)
C3 C4 O9 C10 . . 175.9(5)
O2 S1 C11 C12 . . 125.5(4)
C3 S1 C11 C12 . . -125.9(4)
O2 S1 C11 C16 . . -50.0(4)
C3 S1 C11 C16 . . 58.6(4)
C16 C11 C12 C13 . . -0.1(8)
S1 C11 C12 C13 . . -175.6(4)
C11 C12 C13 C14 . . -0.1(9)
C12 C13 C14 C15 . . 0.2(9)
C13 C14 C15 C16 . . -0.2(9)
C12 C11 C16 C15 . . 0.1(7)
S1 C11 C16 C15 . . 175.6(4)
C14 C15 C16 C11 . . 0.0(8)
C19 C17 C18 F21 2_766 . -179.4(5)
I20 C17 C18 F21 . . 0.0(8)
C19 C17 C18 C19 2_766 . 0.4(10)
I20 C17 C18 C19 . . 179.7(4)
F21 C18 C19 F22 . . 0.2(9)
C17 C18 C19 F22 . . -179.6(5)
F21 C18 C19 C17 . 2_766 179.4(5)
C17 C18 C19 C17 . 2_766 -0.4(10)
C25 C23 C24 F28 . . -179.8(5)
I26 C23 C24 F28 . . -0.4(7)
C25 C23 C24 C25 . 2_666 -0.2(8)
I26 C23 C24 C25 . 2_666 179.2(4)
C24 C23 C25 F27 . . 179.7(5)
I26 C23 C25 F27 . . 0.2(7)
C24 C23 C25 C24 . 2_666 0.2(8)
I26 C23 C25 C24 . 2_666 -179.2(4)
